data_2018924
loop_
_publ_author_name
'Sandhu, Bhupinder'
'Draguta, Sergiu'
'Kinnibrugh, Tiffany L.'
'Khrustalev, Victor N.'
'Timofeeva, Tatiana V.'

_publ_section_title
;
 Supramolecular synthesis based on piperidone derivatives and
 pharmaceutically acceptable co-formers
;
_journal_coeditor_code QS3023
_journal_issue 4
_journal_name_full 'Acta Crystallographica Section C'
_journal_page_first 421
_journal_page_last 427
_journal_paper_doi 10.1107/S0108270113006185
_journal_volume 69
_journal_year 2013
_chemical_formula_iupac '2C27 H36 N3 O + , C4 H4 O4 2-'
_chemical_formula_moiety '2(C27 H36 N3 O +), C4 H4 O4 2-'
_chemical_formula_sum 'C58 H76 N6 O6'
_chemical_formula_weight 953.27
_chemical_name_systematic
;
Bis{(<i>E</i>,<i>E</i>)-3,5-bis[4-(diethylamino)benzylidene]-4-oxopiperidinium}
butanedioate
;
_space_group_IT_number 2
_symmetry_cell_setting triclinic
_symmetry_space_group_name_Hall '-P 1'
_symmetry_space_group_name_H-M 'P -1'
_atom_sites_solution_hydrogens geom
_atom_sites_solution_primary direct
_atom_sites_solution_secondary difmap
_audit_creation_method SHELXL97
_cell_angle_alpha 96.320(3)
_cell_angle_beta 92.211(3)
_cell_angle_gamma 95.861(3)
_cell_formula_units_Z 2
_cell_length_a 11.1075(15)
_cell_length_b 12.9650(18)
_cell_length_c 17.899(3)
_cell_measurement_reflns_used 4344
_cell_measurement_temperature 100(2)
_cell_measurement_theta_max 30.44
_cell_measurement_theta_min 2.21
_cell_volume 2545.3(7)
_computing_cell_refinement 'SAINT-Plus (Bruker, 2001)'
_computing_data_collection 'APEX2 (Bruker, 2005)'
_computing_data_reduction 'SAINT-Plus (Bruker, 2001)'
_computing_molecular_graphics 'SHELXTL (Sheldrick, 2008)'
_computing_publication_material 'SHELXTL (Sheldrick, 2008)'
_computing_structure_refinement 'SHELXTL (Sheldrick, 2008)'
_computing_structure_solution 'SHELXTL (Sheldrick, 2008)'
_diffrn_ambient_temperature 100(2)
_diffrn_measured_fraction_theta_full 0.994
_diffrn_measured_fraction_theta_max 0.994
_diffrn_measurement_device_type 'Bruker APEXII CCD area-detector'
_diffrn_measurement_method '\f and \w scans'
_diffrn_radiation_monochromator graphite
_diffrn_radiation_source 'fine-focus sealed tube'
_diffrn_radiation_type MoK\a
_diffrn_radiation_wavelength 0.71073
_diffrn_reflns_av_R_equivalents 0.0336
_diffrn_reflns_av_sigmaI/netI 0.0685
_diffrn_reflns_limit_h_max 13
_diffrn_reflns_limit_h_min -13
_diffrn_reflns_limit_k_max 15
_diffrn_reflns_limit_k_min -15
_diffrn_reflns_limit_l_max 22
_diffrn_reflns_limit_l_min -22
_diffrn_reflns_number 16330
_diffrn_reflns_theta_full 26.00
_diffrn_reflns_theta_max 26.00
_diffrn_reflns_theta_min 2.06
_exptl_absorpt_coefficient_mu 0.081
_exptl_absorpt_correction_T_max 0.992
_exptl_absorpt_correction_T_min 0.976
_exptl_absorpt_correction_type multi-scan
_exptl_absorpt_process_details '(SADABS; Sheldrick, 2003)'
_exptl_crystal_colour yellow
_exptl_crystal_density_diffrn 1.244
_exptl_crystal_density_method 'not measured'
_exptl_crystal_description prism
_exptl_crystal_F_000 1028
_exptl_crystal_size_max 0.30
_exptl_crystal_size_mid 0.20
_exptl_crystal_size_min 0.10
_refine_diff_density_max 0.560
_refine_diff_density_min -0.515
_refine_ls_extinction_method none
_refine_ls_goodness_of_fit_ref 1.000
_refine_ls_hydrogen_treatment constr
_refine_ls_matrix_type full
_refine_ls_number_parameters 647
_refine_ls_number_reflns 9952
_refine_ls_number_restraints 6
_refine_ls_restrained_S_all 1.012
_refine_ls_R_factor_all 0.1005
_refine_ls_R_factor_gt 0.0666
_refine_ls_shift/su_max 0.000
_refine_ls_shift/su_mean 0.000
_refine_ls_structure_factor_coef Fsqd
_refine_ls_weighting_details 'calc w = 1/[\s^2^(Fo^2^)+(0.0897P)^2^+1.4P] where P=(Fo^2^+2Fc^2^)/3'
_refine_ls_weighting_scheme calc
_refine_ls_wR_factor_gt 0.1681
_refine_ls_wR_factor_ref 0.1846
_reflns_number_gt 6795
_reflns_number_total 9952
_reflns_threshold_expression I>2\s(I)
_cod_data_source_file qs3023.cif
_cod_data_source_block II
_cod_database_code 2018924
_cod_database_fobs_code 2018924

loop_
_symmetry_equiv_pos_as_xyz
'x, y, z'
'-x, -y, -z'

loop_
_atom_site_type_symbol
_atom_site_label
_atom_site_fract_x
_atom_site_fract_y
_atom_site_fract_z
_atom_site_U_iso_or_equiv
_atom_site_adp_type
_atom_site_calc_flag
_atom_site_refinement_flags
_atom_site_occupancy
_atom_site_symmetry_multiplicity
_atom_site_disorder_assembly
_atom_site_disorder_group
O O1A 1.08996(17) 0.70377(16) 0.87565(11) 0.0340(5) Uani d . 1 1 . .
N N1A 0.8329(2) 0.65779(18) 0.70200(12) 0.0292(5) Uani d . 1 1 . .
H H1A 0.7842 0.6912 0.7335 0.035 Uiso d R 1 1 . .
H H1B 0.7948 0.6358 0.6549 0.035 Uiso d R 1 1 . .
N N2A 1.2124(4) 1.1885(2) 0.60754(14) 0.0719(12) Uani d D 1 1 . .
N N3A 0.60699(19) 0.18989(18) 0.94333(12) 0.0274(5) Uani d . 1 1 . .
C C2A 0.9450(2) 0.7225(2) 0.68893(14) 0.0283(6) Uani d . 1 1 . .
H H2A 0.9237 0.7859 0.6675 0.034 Uiso calc R 1 1 . .
H H2B 0.9912 0.6830 0.6514 0.034 Uiso calc R 1 1 . .
C C3A 1.0241(2) 0.7545(2) 0.75943(15) 0.0249(6) Uani d . 1 1 . .
C C4A 1.0192(2) 0.6846(2) 0.81997(15) 0.0256(6) Uani d . 1 1 . .
C C5A 0.9263(2) 0.5930(2) 0.81242(14) 0.0241(6) Uani d . 1 1 . .
C C6A 0.8555(3) 0.5653(2) 0.73858(15) 0.0302(6) Uani d . 1 1 . .
H H6A 0.9007 0.5194 0.7047 0.036 Uiso calc R 1 1 . .
H H6B 0.7770 0.5260 0.7471 0.036 Uiso calc R 1 1 . .
C C7A 1.0967(2) 0.8454(2) 0.77244(15) 0.0263(6) Uani d . 1 1 . .
H H7A 1.1371 0.8565 0.8209 0.032 Uiso calc R 1 1 . .
C C8A 1.1246(2) 0.9290(2) 0.72648(15) 0.0270(6) Uani d . 1 1 . .
C C9A 1.1204(3) 0.9191(2) 0.64753(17) 0.0392(7) Uani d . 1 1 A .
H H9A 1.0962 0.8526 0.6203 0.047 Uiso calc R 1 1 . .
C C10A 1.1502(4) 1.0027(3) 0.60840(18) 0.0497(9) Uani d . 1 1 . .
H H10A 1.1459 0.9926 0.5549 0.060 Uiso calc R 1 1 A .
C C11A 1.1873(3) 1.1039(2) 0.64603(17) 0.0428(8) Uani d . 1 1 A .
C C12A 1.1943(2) 1.1130(2) 0.72471(16) 0.0314(6) Uani d . 1 1 . .
H H12A 1.2197 1.1789 0.7524 0.038 Uiso calc R 1 1 A .
C C13A 1.1651(2) 1.0283(2) 0.76219(16) 0.0292(6) Uani d . 1 1 A .
H H13A 1.1727 1.0376 0.8156 0.035 Uiso calc R 1 1 . .
C C14A 1.1806(3) 1.1851(4) 0.52497(19) 0.0368(11) Uani d PD 0.631(6) 1 A 1
H H14A 1.1583 1.2539 0.5137 0.044 Uiso calc PR 0.631(6) 1 A 1
H H14B 1.1103 1.1324 0.5104 0.044 Uiso calc PR 0.631(6) 1 A 1
C C15A 1.2895(4) 1.1568(4) 0.4801(2) 0.0472(13) Uani d PD 0.631(6) 1 A 1
H H15A 1.2669 1.1492 0.4262 0.071 Uiso calc PR 0.631(6) 1 A 1
H H15B 1.3148 1.0909 0.4940 0.071 Uiso calc PR 0.631(6) 1 A 1
H H15C 1.3566 1.2122 0.4915 0.071 Uiso calc PR 0.631(6) 1 A 1
C C14C 1.2712(5) 1.1664(6) 0.5353(2) 0.0368(11) Uani d PD 0.37 1 A 2
H H14E 1.3034 1.0977 0.5332 0.044 Uiso calc PR 0.369(6) 1 A 2
H H14F 1.3398 1.2204 0.5315 0.044 Uiso calc PR 0.369(6) 1 A 2
C C15C 1.1780(7) 1.1659(8) 0.4696(2) 0.0472(13) Uani d PD 0.37 1 A 2
H H15G 1.2152 1.1468 0.4220 0.071 Uiso calc PR 0.369(6) 1 A 2
H H15H 1.1510 1.2355 0.4696 0.071 Uiso calc PR 0.369(6) 1 A 2
H H15I 1.1083 1.1151 0.4752 0.071 Uiso calc PR 0.369(6) 1 A 2
C C16A 1.2574(3) 1.2909(2) 0.64667(18) 0.0423(8) Uani d . 1 1 A .
H H16A 1.2104 1.3038 0.6920 0.051 Uiso calc R 1 1 . .
H H16B 1.2418 1.3447 0.6134 0.051 Uiso calc R 1 1 . .
C C17A 1.3906(3) 1.3044(3) 0.6704(2) 0.0558(10) Uani d . 1 1 . .
H H17A 1.4121 1.3743 0.6974 0.084 Uiso calc R 1 1 A .
H H17B 1.4386 1.2961 0.6258 0.084 Uiso calc R 1 1 . .
H H17C 1.4075 1.2517 0.7036 0.084 Uiso calc R 1 1 . .
C C18A 0.9078(2) 0.5437(2) 0.87439(15) 0.0273(6) Uani d . 1 1 . .
H H18A 0.9572 0.5737 0.9174 0.033 Uiso calc R 1 1 . .
C C19A 0.8261(2) 0.4532(2) 0.88704(14) 0.0261(6) Uani d . 1 1 . .
C C20A 0.7762(2) 0.3734(2) 0.83172(15) 0.0294(6) Uani d . 1 1 . .
H H20A 0.7931 0.3785 0.7805 0.035 Uiso calc R 1 1 . .
C C21A 0.7038(2) 0.2881(2) 0.84951(15) 0.0292(6) Uani d . 1 1 . .
H H21A 0.6724 0.2356 0.8104 0.035 Uiso calc R 1 1 . .
C C22A 0.6751(2) 0.2763(2) 0.92421(15) 0.0247(6) Uani d . 1 1 . .
C C23A 0.7251(2) 0.3564(2) 0.98010(15) 0.0249(6) Uani d . 1 1 . .
H H23A 0.7077 0.3521 1.0313 0.030 Uiso calc R 1 1 . .
C C24A 0.7982(2) 0.4401(2) 0.96141(14) 0.0245(6) Uani d . 1 1 . .
H H24A 0.8317 0.4916 1.0006 0.029 Uiso calc R 1 1 . .
C C25A 0.5669(2) 0.1008(2) 0.88766(16) 0.0305(6) Uani d . 1 1 . .
H H25A 0.5560 0.0370 0.9135 0.037 Uiso calc R 1 1 . .
H H25B 0.6310 0.0916 0.8513 0.037 Uiso calc R 1 1 . .
C C26A 0.4494(3) 0.1125(3) 0.84498(17) 0.0391(7) Uani d . 1 1 . .
H H26A 0.4250 0.0490 0.8106 0.059 Uiso calc R 1 1 . .
H H26B 0.4613 0.1723 0.8160 0.059 Uiso calc R 1 1 . .
H H26C 0.3861 0.1238 0.8807 0.059 Uiso calc R 1 1 . .
C C27A 0.5607(2) 0.1861(2) 1.01812(15) 0.0269(6) Uani d . 1 1 . .
H H27A 0.4814 0.1430 1.0137 0.032 Uiso calc R 1 1 . .
H H27B 0.5472 0.2576 1.0392 0.032 Uiso calc R 1 1 . .
C C28A 0.6443(2) 0.1420(2) 1.07231(16) 0.0308(6) Uani d . 1 1 . .
H H28A 0.6063 0.1388 1.1206 0.046 Uiso calc R 1 1 . .
H H28B 0.7212 0.1870 1.0799 0.046 Uiso calc R 1 1 . .
H H28C 0.6595 0.0717 1.0515 0.046 Uiso calc R 1 1 . .
O O2A 0.74229(17) 0.58814(18) 0.57166(11) 0.0394(5) Uani d . 1 1 . .
O O3A 0.57358(18) 0.5652(2) 0.63151(11) 0.0486(6) Uani d . 1 1 . .
C C29A 0.6289(2) 0.5587(2) 0.57354(14) 0.0268(6) Uani d . 1 1 . .
C C30A 0.5680(2) 0.5105(2) 0.49952(15) 0.0305(6) Uani d . 1 1 . .
H H30A 0.6015 0.4438 0.4845 0.037 Uiso calc R 1 1 . .
H H30B 0.5882 0.5575 0.4608 0.037 Uiso calc R 1 1 . .
O O1B 0.36751(17) 0.34005(17) 0.15765(12) 0.0404(5) Uani d . 1 1 . .
N N1B 0.63635(19) 0.35149(17) 0.31356(11) 0.0240(5) Uani d . 1 1 . .
H H1C 0.5822 0.3891 0.3372 0.029 Uiso d R 1 1 . .
H H1D 0.7004 0.3539 0.3494 0.029 Uiso d R 1 1 . .
N N2B 0.2396(2) -0.16004(19) 0.40590(14) 0.0355(6) Uani d . 1 1 . .
N N3B 0.90546(19) 0.76950(18) 0.02450(13) 0.0298(5) Uani d . 1 1 . .
C C2B 0.5783(2) 0.2450(2) 0.29200(15) 0.0268(6) Uani d . 1 1 . .
H H2C 0.5531 0.2140 0.3378 0.032 Uiso calc R 1 1 . .
H H2D 0.6378 0.2020 0.2677 0.032 Uiso calc R 1 1 . .
C C3B 0.4693(2) 0.2427(2) 0.23874(14) 0.0238(6) Uani d . 1 1 . .
C C4B 0.4620(2) 0.3319(2) 0.19360(15) 0.0266(6) Uani d . 1 1 . .
C C5B 0.5710(2) 0.4086(2) 0.19306(14) 0.0233(5) Uani d . 1 1 . .
C C6B 0.6763(2) 0.4015(2) 0.24740(14) 0.0245(6) Uani d . 1 1 . .
H H6C 0.7363 0.3607 0.2215 0.029 Uiso calc R 1 1 . .
H H6D 0.7164 0.4725 0.2641 0.029 Uiso calc R 1 1 . .
C C7B 0.3743(2) 0.1687(2) 0.23265(14) 0.0230(5) Uani d . 1 1 . .
H H7B 0.3138 0.1771 0.1954 0.028 Uiso calc R 1 1 . .
C C8B 0.3476(2) 0.0785(2) 0.27265(14) 0.0245(6) Uani d . 1 1 . .
C C9B 0.4326(2) 0.0286(2) 0.31196(15) 0.0269(6) Uani d . 1 1 . .
H H9B 0.5165 0.0509 0.3100 0.032 Uiso calc R 1 1 . .
C C10B 0.3976(2) -0.0510(2) 0.35273(16) 0.0291(6) Uani d . 1 1 . .
H H10B 0.4580 -0.0839 0.3773 0.035 Uiso calc R 1 1 . .
C C11B 0.2739(2) -0.0864(2) 0.35979(15) 0.0291(6) Uani d . 1 1 . .
C C12B 0.1891(2) -0.0404(2) 0.31694(15) 0.0300(6) Uani d . 1 1 . .
H H12B 0.1053 -0.0640 0.3173 0.036 Uiso calc R 1 1 . .
C C13B 0.2259(2) 0.0378(2) 0.27498(15) 0.0262(6) Uani d . 1 1 . .
H H13B 0.1664 0.0659 0.2460 0.031 Uiso calc R 1 1 . .
C C14B 0.3279(3) -0.2195(3) 0.43982(19) 0.0419(8) Uani d . 1 1 . .
H H14C 0.3933 -0.2303 0.4046 0.050 Uiso calc R 1 1 . .
H H14D 0.2877 -0.2889 0.4476 0.050 Uiso calc R 1 1 . .
C C15B 0.3832(3) -0.1653(3) 0.51439(19) 0.0540(10) Uani d . 1 1 . .
H H15D 0.4439 -0.2067 0.5338 0.081 Uiso calc R 1 1 . .
H H15E 0.3195 -0.1582 0.5505 0.081 Uiso calc R 1 1 . .
H H15F 0.4219 -0.0960 0.5072 0.081 Uiso calc R 1 1 . .
C C16B 0.1130(3) -0.1993(2) 0.41177(16) 0.0341(7) Uani d . 1 1 . .
H H16C 0.0623 -0.1409 0.4101 0.041 Uiso calc R 1 1 . .
H H16D 0.1031 -0.2267 0.4609 0.041 Uiso calc R 1 1 . .
C C17B 0.0692(3) -0.2850(3) 0.34902(18) 0.0462(8) Uani d . 1 1 . .
H H17D -0.0125 -0.3151 0.3587 0.069 Uiso calc R 1 1 . .
H H17E 0.1244 -0.3395 0.3470 0.069 Uiso calc R 1 1 . .
H H17F 0.0675 -0.2556 0.3009 0.069 Uiso calc R 1 1 . .
C C18B 0.5682(2) 0.4784(2) 0.14258(14) 0.0241(6) Uani d . 1 1 . .
H H18B 0.4918 0.4757 0.1162 0.029 Uiso calc R 1 1 . .
C C19B 0.6584(2) 0.5569(2) 0.12043(14) 0.0232(5) Uani d . 1 1 . .
C C20B 0.7802(2) 0.5779(2) 0.14715(14) 0.0242(6) Uani d . 1 1 . .
H H20B 0.8086 0.5409 0.1861 0.029 Uiso calc R 1 1 . .
C C21B 0.8595(2) 0.6505(2) 0.11854(14) 0.0246(6) Uani d . 1 1 . .
H H21B 0.9400 0.6647 0.1399 0.029 Uiso calc R 1 1 . .
C C22B 0.8243(2) 0.7046(2) 0.05833(15) 0.0257(6) Uani d . 1 1 . .
C C23B 0.7015(2) 0.6851(2) 0.03169(16) 0.0273(6) Uani d . 1 1 . .
H H23B 0.6731 0.7211 -0.0078 0.033 Uiso calc R 1 1 . .
C C24B 0.6229(2) 0.6140(2) 0.06267(15) 0.0260(6) Uani d . 1 1 . .
H H24B 0.5408 0.6032 0.0440 0.031 Uiso calc R 1 1 . .
C C25B 1.0324(2) 0.7902(2) 0.05277(16) 0.0289(6) Uani d . 1 1 . .
H H25C 1.0822 0.8134 0.0118 0.035 Uiso calc R 1 1 . .
H H25D 1.0603 0.7241 0.0661 0.035 Uiso calc R 1 1 . .
C C26B 1.0547(3) 0.8715(2) 0.12062(17) 0.0361(7) Uani d . 1 1 . .
H H26D 1.1415 0.8824 0.1349 0.054 Uiso calc R 1 1 . .
H H26E 1.0098 0.8475 0.1626 0.054 Uiso calc R 1 1 . .
H H26F 1.0271 0.9373 0.1082 0.054 Uiso calc R 1 1 . .
C C27B 0.8677(2) 0.8222(2) -0.03969(16) 0.0308(6) Uani d . 1 1 . .
H H27C 0.8102 0.7733 -0.0735 0.037 Uiso calc R 1 1 . .
H H27D 0.9395 0.8411 -0.0684 0.037 Uiso calc R 1 1 . .
C C28B 0.8084(3) 0.9193(2) -0.01591(19) 0.0406(8) Uani d . 1 1 . .
H H28D 0.7796 0.9486 -0.0607 0.061 Uiso calc R 1 1 . .
H H28E 0.8673 0.9708 0.0136 0.061 Uiso calc R 1 1 . .
H H28F 0.7396 0.9017 0.0148 0.061 Uiso calc R 1 1 . .
O O2B 0.80151(16) 0.35015(15) 0.41720(10) 0.0305(4) Uani d . 1 1 . .
O O3B 0.87862(18) 0.49971(16) 0.38002(11) 0.0380(5) Uani d . 1 1 . .
C C29B 0.8752(2) 0.4360(2) 0.42502(14) 0.0241(6) Uani d . 1 1 . .
C C30B 0.9598(2) 0.4489(2) 0.49504(15) 0.0254(6) Uani d . 1 1 . .
H H30C 0.9107 0.4443 0.5398 0.030 Uiso calc R 1 1 . .
H H30D 1.0112 0.3908 0.4921 0.030 Uiso calc R 1 1 . .

loop_
_atom_site_aniso_label
_atom_site_aniso_U_11
_atom_site_aniso_U_22
_atom_site_aniso_U_33
_atom_site_aniso_U_12
_atom_site_aniso_U_13
_atom_site_aniso_U_23
O1A 0.0239(10) 0.0401(12) 0.0363(11) -0.0053(9) -0.0094(8) 0.0088(9)
N1A 0.0239(12) 0.0356(13) 0.0258(12) 0.0019(10) -0.0065(9) -0.0034(10)
N2A 0.147(3) 0.0305(16) 0.0324(15) -0.0212(19) 0.0272(18) -0.0022(12)
N3A 0.0221(11) 0.0302(13) 0.0273(12) -0.0036(10) -0.0024(9) -0.0007(10)
C2A 0.0315(15) 0.0276(15) 0.0240(13) 0.0000(12) -0.0023(11) -0.0005(11)
C3A 0.0152(12) 0.0293(15) 0.0291(14) 0.0030(11) -0.0009(10) -0.0007(11)
C4A 0.0151(12) 0.0312(15) 0.0300(14) 0.0037(11) -0.0017(11) 0.0005(12)
C5A 0.0191(12) 0.0274(14) 0.0250(13) 0.0032(11) -0.0022(10) 0.0002(11)
C6A 0.0284(14) 0.0316(15) 0.0286(14) -0.0030(12) -0.0049(11) 0.0026(12)
C7A 0.0162(12) 0.0330(15) 0.0293(14) 0.0049(11) -0.0023(10) 0.0007(12)
C8A 0.0189(13) 0.0286(15) 0.0332(15) 0.0023(11) 0.0022(11) 0.0018(12)
C9A 0.0531(19) 0.0292(16) 0.0331(16) -0.0003(14) 0.0115(14) -0.0055(13)
C10A 0.081(3) 0.0347(18) 0.0303(16) -0.0048(17) 0.0196(17) -0.0047(14)
C11A 0.064(2) 0.0258(16) 0.0375(17) -0.0021(15) 0.0169(15) -0.0015(13)
C12A 0.0294(15) 0.0287(15) 0.0344(15) -0.0004(12) 0.0040(12) -0.0015(12)
C13A 0.0197(13) 0.0369(16) 0.0300(14) 0.0024(12) 0.0000(11) 0.0009(12)
C14A 0.034(2) 0.027(2) 0.053(3) 0.0108(19) 0.011(2) 0.009(2)
C15A 0.040(2) 0.048(3) 0.054(3) 0.008(2) 0.011(2) 0.003(2)
C14C 0.034(2) 0.027(2) 0.053(3) 0.0108(19) 0.011(2) 0.009(2)
C15C 0.040(2) 0.048(3) 0.054(3) 0.008(2) 0.011(2) 0.003(2)
C16A 0.062(2) 0.0228(15) 0.0422(18) 0.0020(15) 0.0106(16) 0.0026(13)
C17A 0.053(2) 0.051(2) 0.071(2) 0.0193(18) 0.0223(19) 0.0219(19)
C18A 0.0182(12) 0.0329(15) 0.0297(14) 0.0040(11) -0.0021(11) -0.0006(12)
C19A 0.0223(13) 0.0297(15) 0.0260(13) 0.0039(11) -0.0022(11) 0.0025(11)
C20A 0.0295(14) 0.0328(16) 0.0250(14) 0.0024(12) 0.0020(11) 0.0006(12)
C21A 0.0255(14) 0.0316(15) 0.0280(14) -0.0009(12) -0.0026(11) -0.0029(12)
C22A 0.0167(12) 0.0266(14) 0.0303(14) 0.0023(11) -0.0023(10) 0.0019(11)
C23A 0.0195(12) 0.0290(15) 0.0260(13) 0.0041(11) -0.0002(10) 0.0014(11)
C24A 0.0214(13) 0.0252(14) 0.0261(13) 0.0043(11) -0.0018(10) -0.0019(11)
C25A 0.0260(14) 0.0302(15) 0.0322(15) -0.0033(12) -0.0004(11) -0.0033(12)
C26A 0.0244(15) 0.054(2) 0.0343(16) -0.0041(14) -0.0064(12) -0.0033(14)
C27A 0.0177(12) 0.0297(15) 0.0323(14) -0.0005(11) 0.0001(11) 0.0024(12)
C28A 0.0267(14) 0.0331(16) 0.0317(15) -0.0003(12) -0.0032(12) 0.0041(12)
O2A 0.0222(10) 0.0596(14) 0.0315(11) -0.0077(10) -0.0046(8) -0.0029(10)
O3A 0.0278(11) 0.0831(18) 0.0288(11) 0.0009(11) -0.0009(9) -0.0151(11)
C29A 0.0248(14) 0.0300(15) 0.0246(14) 0.0019(11) -0.0025(11) 0.0002(11)
C30A 0.0248(14) 0.0415(17) 0.0226(13) -0.0006(12) -0.0020(11) -0.0024(12)
O1B 0.0233(10) 0.0426(13) 0.0546(13) -0.0082(9) -0.0168(9) 0.0191(10)
N1B 0.0180(10) 0.0314(12) 0.0204(11) -0.0035(9) -0.0046(8) 0.0014(9)
N2B 0.0313(13) 0.0332(14) 0.0426(14) -0.0010(11) 0.0008(11) 0.0116(11)
N3B 0.0183(11) 0.0329(13) 0.0390(13) -0.0006(10) -0.0024(10) 0.0122(11)
C2B 0.0239(13) 0.0274(14) 0.0280(14) -0.0030(11) -0.0040(11) 0.0053(11)
C3B 0.0195(12) 0.0292(14) 0.0219(13) 0.0012(11) 0.0012(10) 0.0011(11)
C4B 0.0198(13) 0.0316(15) 0.0269(14) 0.0001(11) -0.0009(11) 0.0008(11)
C5B 0.0182(12) 0.0264(14) 0.0243(13) 0.0001(11) -0.0007(10) 0.0012(11)
C6B 0.0182(12) 0.0310(15) 0.0231(13) -0.0018(11) -0.0017(10) 0.0030(11)
C7B 0.0196(12) 0.0278(14) 0.0202(12) 0.0024(11) 0.0000(10) -0.0034(10)
C8B 0.0242(13) 0.0263(14) 0.0201(12) -0.0037(11) -0.0003(10) -0.0032(10)
C9B 0.0212(13) 0.0301(15) 0.0279(14) 0.0007(11) 0.0004(11) -0.0008(11)
C10B 0.0254(14) 0.0266(15) 0.0348(15) 0.0040(12) -0.0006(12) 0.0012(12)
C11B 0.0301(15) 0.0262(14) 0.0295(14) -0.0018(12) -0.0012(11) 0.0018(11)
C12B 0.0238(14) 0.0313(15) 0.0319(15) -0.0073(12) -0.0041(11) 0.0012(12)
C13B 0.0254(14) 0.0239(14) 0.0274(14) 0.0006(11) -0.0039(11) -0.0017(11)
C14B 0.0388(17) 0.0380(18) 0.054(2) 0.0086(14) 0.0091(15) 0.0212(15)
C15B 0.0351(18) 0.084(3) 0.049(2) 0.0098(18) 0.0050(15) 0.0279(19)
C16B 0.0328(15) 0.0320(16) 0.0374(16) -0.0021(13) 0.0052(13) 0.0075(13)
C17B 0.054(2) 0.0392(19) 0.0419(18) -0.0129(16) 0.0023(15) 0.0069(15)
C18B 0.0158(12) 0.0288(14) 0.0259(13) 0.0010(11) -0.0031(10) -0.0019(11)
C19B 0.0212(13) 0.0224(13) 0.0252(13) 0.0028(11) 0.0005(10) -0.0002(10)
C20B 0.0210(13) 0.0286(14) 0.0221(13) 0.0020(11) -0.0015(10) 0.0005(11)
C21B 0.0184(12) 0.0277(14) 0.0266(13) 0.0020(11) -0.0010(10) -0.0003(11)
C22B 0.0208(13) 0.0256(14) 0.0305(14) 0.0023(11) 0.0010(11) 0.0023(11)
C23B 0.0202(13) 0.0259(14) 0.0367(15) 0.0028(11) -0.0042(11) 0.0099(12)
C24B 0.0162(12) 0.0288(15) 0.0330(14) 0.0033(11) -0.0043(11) 0.0046(12)
C25B 0.0180(13) 0.0324(15) 0.0362(15) -0.0014(11) -0.0002(11) 0.0076(12)
C26B 0.0290(15) 0.0345(17) 0.0433(17) -0.0002(13) 0.0022(13) 0.0007(13)
C27B 0.0236(14) 0.0341(16) 0.0352(15) 0.0008(12) 0.0027(12) 0.0071(13)
C28B 0.0295(16) 0.0354(17) 0.058(2) 0.0028(13) 0.0056(14) 0.0123(15)
O2B 0.0264(10) 0.0300(11) 0.0328(10) -0.0068(8) -0.0099(8) 0.0065(8)
O3B 0.0379(12) 0.0343(12) 0.0389(12) -0.0103(9) -0.0150(9) 0.0113(9)
C29B 0.0177(12) 0.0269(14) 0.0271(14) -0.0003(11) -0.0013(10) 0.0038(11)
C30B 0.0219(13) 0.0256(14) 0.0275(14) -0.0010(11) -0.0053(11) 0.0034(11)

loop_
_atom_type_symbol
_atom_type_description
_atom_type_scat_dispersion_real
_atom_type_scat_dispersion_imag
_atom_type_scat_source
C C 0.0033 0.0016 'International Tables Vol C Tables 4.2.6.8 and 6.1.1.4'
H H 0.0000 0.0000 'International Tables Vol C Tables 4.2.6.8 and 6.1.1.4'
N N 0.0061 0.0033 'International Tables Vol C Tables 4.2.6.8 and 6.1.1.4'
O O 0.0106 0.0060 'International Tables Vol C Tables 4.2.6.8 and 6.1.1.4'

loop_
_geom_angle_atom_site_label_1
_geom_angle_atom_site_label_2
_geom_angle_atom_site_label_3
_geom_angle_site_symmetry_1
_geom_angle_site_symmetry_3
_geom_angle
C6A N1A C2A . . 112.8(2)
C6A N1A H1A . . 103.7
C2A N1A H1A . . 113.2
C6A N1A H1B . . 108.5
C2A N1A H1B . . 106.5
H1A N1A H1B . . 112.2
C11A N2A C16A . . 121.4(3)
C11A N2A C14C . . 115.0(4)
C16A N2A C14C . . 112.1(4)
C11A N2A C14A . . 122.1(3)
C16A N2A C14A . . 116.0(3)
C22A N3A C27A . . 121.8(2)
C22A N3A C25A . . 121.6(2)
C27A N3A C25A . . 116.3(2)
N1A C2A C3A . . 112.9(2)
N1A C2A H2A . . 109.0
C3A C2A H2A . . 109.0
N1A C2A H2B . . 109.0
C3A C2A H2B . . 109.0
H2A C2A H2B . . 107.8
C7A C3A C4A . . 117.6(2)
C7A C3A C2A . . 123.8(2)
C4A C3A C2A . . 118.6(2)
O1A C4A C5A . . 121.1(2)
O1A C4A C3A . . 120.3(2)
C5A C4A C3A . . 118.6(2)
C18A C5A C4A . . 116.9(2)
C18A C5A C6A . . 124.9(2)
C4A C5A C6A . . 118.1(2)
N1A C6A C5A . . 112.3(2)
N1A C6A H6A . . 109.1
C5A C6A H6A . . 109.1
N1A C6A H6B . . 109.1
C5A C6A H6B . . 109.1
H6A C6A H6B . . 107.9
C3A C7A C8A . . 132.1(3)
C3A C7A H7A . . 113.9
C8A C7A H7A . . 113.9
C13A C8A C9A . . 115.5(3)
C13A C8A C7A . . 118.6(2)
C9A C8A C7A . . 125.9(3)
C10A C9A C8A . . 121.9(3)
C10A C9A H9A . . 119.0
C8A C9A H9A . . 119.0
C9A C10A C11A . . 121.5(3)
C9A C10A H10A . . 119.2
C11A C10A H10A . . 119.2
N2A C11A C12A . . 121.6(3)
N2A C11A C10A . . 121.9(3)
C12A C11A C10A . . 116.4(3)
C13A C12A C11A . . 120.8(3)
C13A C12A H12A . . 119.6
C11A C12A H12A . . 119.6
C12A C13A C8A . . 123.8(3)
C12A C13A H13A . . 118.1
C8A C13A H13A . . 118.1
N2A C14A C15A . . 109.4(2)
N2A C14A H14A . . 109.8
C15A C14A H14A . . 109.8
N2A C14A H14B . . 109.8
C15A C14A H14B . . 109.8
H14A C14A H14B . . 108.2
N2A C14C C15C . . 109.4(3)
N2A C14C H14E . . 109.8
C15C C14C H14E . . 109.8
N2A C14C H14F . . 109.8
C15C C14C H14F . . 109.8
H14E C14C H14F . . 108.2
C14C C15C H15G . . 109.5
C14C C15C H15H . . 109.5
H15G C15C H15H . . 109.5
C14C C15C H15I . . 109.5
H15G C15C H15I . . 109.5
H15H C15C H15I . . 109.5
N2A C16A C17A . . 115.1(3)
N2A C16A H16A . . 108.5
C17A C16A H16A . . 108.5
N2A C16A H16B . . 108.5
C17A C16A H16B . . 108.5
H16A C16A H16B . . 107.5
C16A C17A H17A . . 109.5
C16A C17A H17B . . 109.5
H17A C17A H17B . . 109.5
C16A C17A H17C . . 109.5
H17A C17A H17C . . 109.5
H17B C17A H17C . . 109.5
C5A C18A C19A . . 131.6(3)
C5A C18A H18A . . 114.2
C19A C18A H18A . . 114.2
C24A C19A C20A . . 116.0(2)
C24A C19A C18A . . 118.0(2)
C20A C19A C18A . . 126.0(2)
C21A C20A C19A . . 121.9(3)
C21A C20A H20A . . 119.1
C19A C20A H20A . . 119.1
C20A C21A C22A . . 121.7(2)
C20A C21A H21A . . 119.2
C22A C21A H21A . . 119.2
N3A C22A C21A . . 122.5(2)
N3A C22A C23A . . 120.8(2)
C21A C22A C23A . . 116.6(2)
C24A C23A C22A . . 120.8(2)
C24A C23A H23A . . 119.6
C22A C23A H23A . . 119.6
C23A C24A C19A . . 123.0(2)
C23A C24A H24A . . 118.5
C19A C24A H24A . . 118.5
N3A C25A C26A . . 113.3(2)
N3A C25A H25A . . 108.9
C26A C25A H25A . . 108.9
N3A C25A H25B . . 108.9
C26A C25A H25B . . 108.9
H25A C25A H25B . . 107.7
C25A C26A H26A . . 109.5
C25A C26A H26B . . 109.5
H26A C26A H26B . . 109.5
C25A C26A H26C . . 109.5
H26A C26A H26C . . 109.5
H26B C26A H26C . . 109.5
N3A C27A C28A . . 113.7(2)
N3A C27A H27A . . 108.8
C28A C27A H27A . . 108.8
N3A C27A H27B . . 108.8
C28A C27A H27B . . 108.8
H27A C27A H27B . . 107.7
C27A C28A H28A . . 109.5
C27A C28A H28B . . 109.5
H28A C28A H28B . . 109.5
C27A C28A H28C . . 109.5
H28A C28A H28C . . 109.5
H28B C28A H28C . . 109.5
O3A C29A O2A . . 123.1(2)
O3A C29A C30A . . 121.6(2)
O2A C29A C30A . . 115.3(2)
C29A C30A C30A . 2_666 114.4(3)
C29A C30A H30A . . 108.7
C30A C30A H30A 2_666 . 108.7
C29A C30A H30B . . 108.7
C30A C30A H30B 2_666 . 108.7
H30A C30A H30B . . 107.6
C2B N1B C6B . . 111.6(2)
C2B N1B H1C . . 108.3
C6B N1B H1C . . 109.1
C2B N1B H1D . . 112.4
C6B N1B H1D . . 110.9
H1C N1B H1D . . 104.2
C11B N2B C16B . . 122.0(2)
C11B N2B C14B . . 121.4(2)
C16B N2B C14B . . 115.3(2)
C22B N3B C25B . . 120.8(2)
C22B N3B C27B . . 121.3(2)
C25B N3B C27B . . 117.9(2)
N1B C2B C3B . . 112.0(2)
N1B C2B H2C . . 109.2
C3B C2B H2C . . 109.2
N1B C2B H2D . . 109.2
C3B C2B H2D . . 109.2
H2C C2B H2D . . 107.9
C7B C3B C4B . . 117.5(2)
C7B C3B C2B . . 124.4(2)
C4B C3B C2B . . 118.0(2)
O1B C4B C5B . . 121.8(2)
O1B C4B C3B . . 119.7(2)
C5B C4B C3B . . 118.4(2)
C18B C5B C4B . . 116.8(2)
C18B C5B C6B . . 125.1(2)
C4B C5B C6B . . 118.1(2)
N1B C6B C5B . . 111.4(2)
N1B C6B H6C . . 109.4
C5B C6B H6C . . 109.4
N1B C6B H6D . . 109.4
C5B C6B H6D . . 109.4
H6C C6B H6D . . 108.0
C3B C7B C8B . . 131.5(2)
C3B C7B H7B . . 114.2
C8B C7B H7B . . 114.2
C13B C8B C9B . . 116.0(2)
C13B C8B C7B . . 118.0(2)
C9B C8B C7B . . 126.0(2)
C10B C9B C8B . . 121.6(2)
C10B C9B H9B . . 119.2
C8B C9B H9B . . 119.2
C9B C10B C11B . . 122.2(3)
C9B C10B H10B . . 118.9
C11B C10B H10B . . 118.9
N2B C11B C12B . . 122.3(2)
N2B C11B C10B . . 121.6(3)
C12B C11B C10B . . 116.1(2)
C13B C12B C11B . . 120.8(2)
C13B C12B H12B . . 119.6
C11B C12B H12B . . 119.6
C12B C13B C8B . . 123.1(3)
C12B C13B H13B . . 118.5
C8B C13B H13B . . 118.5
N2B C14B C15B . . 112.6(3)
N2B C14B H14C . . 109.1
C15B C14B H14C . . 109.1
N2B C14B H14D . . 109.1
C15B C14B H14D . . 109.1
H14C C14B H14D . . 107.8
C14B C15B H15D . . 109.5
C14B C15B H15E . . 109.5
H15D C15B H15E . . 109.5
C14B C15B H15F . . 109.5
H15D C15B H15F . . 109.5
H15E C15B H15F . . 109.5
N2B C16B C17B . . 112.2(3)
N2B C16B H16C . . 109.2
C17B C16B H16C . . 109.2
N2B C16B H16D . . 109.2
C17B C16B H16D . . 109.2
H16C C16B H16D . . 107.9
C16B C17B H17D . . 109.5
C16B C17B H17E . . 109.5
H17D C17B H17E . . 109.5
C16B C17B H17F . . 109.5
H17D C17B H17F . . 109.5
H17E C17B H17F . . 109.5
C5B C18B C19B . . 132.9(2)
C5B C18B H18B . . 113.5
C19B C18B H18B . . 113.5
C24B C19B C20B . . 116.0(2)
C24B C19B C18B . . 116.7(2)
C20B C19B C18B . . 127.2(2)
C21B C20B C19B . . 122.0(2)
C21B C20B H20B . . 119.0
C19B C20B H20B . . 119.0
C20B C21B C22B . . 121.7(2)
C20B C21B H21B . . 119.2
C22B C21B H21B . . 119.2
N3B C22B C21B . . 122.2(2)
N3B C22B C23B . . 121.0(2)
C21B C22B C23B . . 116.7(2)
C24B C23B C22B . . 120.4(2)
C24B C23B H23B . . 119.8
C22B C23B H23B . . 119.8
C23B C24B C19B . . 123.1(2)
C23B C24B H24B . . 118.4
C19B C24B H24B . . 118.4
N3B C25B C26B . . 114.5(2)
N3B C25B H25C . . 108.6
C26B C25B H25C . . 108.6
N3B C25B H25D . . 108.6
C26B C25B H25D . . 108.6
H25C C25B H25D . . 107.6
C25B C26B H26D . . 109.5
C25B C26B H26E . . 109.5
H26D C26B H26E . . 109.5
C25B C26B H26F . . 109.5
H26D C26B H26F . . 109.5
H26E C26B H26F . . 109.5
N3B C27B C28B . . 112.6(2)
N3B C27B H27C . . 109.1
C28B C27B H27C . . 109.1
N3B C27B H27D . . 109.1
C28B C27B H27D . . 109.1
H27C C27B H27D . . 107.8
C27B C28B H28D . . 109.5
C27B C28B H28E . . 109.5
H28D C28B H28E . . 109.5
C27B C28B H28F . . 109.5
H28D C28B H28F . . 109.5
H28E C28B H28F . . 109.5
O3B C29B O2B . . 123.6(2)
O3B C29B C30B . . 122.3(2)
O2B C29B C30B . . 114.1(2)
C30B C30B C29B 2_766 . 113.2(3)
C30B C30B H30C 2_766 . 108.9
C29B C30B H30C . . 108.9
C30B C30B H30D 2_766 . 108.9
C29B C30B H30D . . 108.9
H30C C30B H30D . . 107.7

loop_
_geom_bond_atom_site_label_1
_geom_bond_atom_site_label_2
_geom_bond_site_symmetry_2
_geom_bond_distance
O1A C4A . 1.232(3)
N1A C6A . 1.466(4)
N1A C2A . 1.470(3)
N1A H1A . 0.9030
N1A H1B . 0.9300
N2A C11A . 1.369(4)
N2A C16A . 1.462(4)
N2A C14C . 1.485(3)
N2A C14A . 1.501(3)
N3A C22A . 1.370(3)
N3A C27A . 1.456(3)
N3A C25A . 1.461(3)
C2A C3A . 1.504(4)
C2A H2A . 0.9900
C2A H2B . 0.9900
C3A C7A . 1.351(4)
C3A C4A . 1.487(4)
C4A C5A . 1.482(4)
C5A C18A . 1.352(4)
C5A C6A . 1.501(4)
C6A H6A . 0.9900
C6A H6B . 0.9900
C7A C8A . 1.447(4)
C7A H7A . 0.9500
C8A C13A . 1.395(4)
C8A C9A . 1.403(4)
C9A C10A . 1.374(4)
C9A H9A . 0.9500
C10A C11A . 1.421(4)
C10A H10A . 0.9500
C11A C12A . 1.399(4)
C12A C13A . 1.367(4)
C12A H12A . 0.9500
C13A H13A . 0.9500
C14A C15A . 1.530(3)
C14A H14A . 0.9900
C14A H14B . 0.9900
C15A H15A . 0.9800
C15A H15B . 0.9800
C15A H15C . 0.9800
C14C C15C . 1.536(3)
C14C H14E . 0.9900
C14C H14F . 0.9900
C15C H15G . 0.9800
C15C H15H . 0.9800
C15C H15I . 0.9800
C16A C17A . 1.510(5)
C16A H16A . 0.9900
C16A H16B . 0.9900
C17A H17A . 0.9800
C17A H17B . 0.9800
C17A H17C . 0.9800
C18A C19A . 1.453(4)
C18A H18A . 0.9500
C19A C24A . 1.403(4)
C19A C20A . 1.405(4)
C20A C21A . 1.374(4)
C20A H20A . 0.9500
C21A C22A . 1.407(4)
C21A H21A . 0.9500
C22A C23A . 1.414(4)
C23A C24A . 1.367(4)
C23A H23A . 0.9500
C24A H24A . 0.9500
C25A C26A . 1.516(4)
C25A H25A . 0.9900
C25A H25B . 0.9900
C26A H26A . 0.9800
C26A H26B . 0.9800
C26A H26C . 0.9800
C27A C28A . 1.513(4)
C27A H27A . 0.9900
C27A H27B . 0.9900
C28A H28A . 0.9800
C28A H28B . 0.9800
C28A H28C . 0.9800
O2A C29A . 1.281(3)
O3A C29A . 1.226(3)
C29A C30A . 1.505(4)
C30A C30A 2_666 1.508(5)
C30A H30A . 0.9900
C30A H30B . 0.9900
O1B C4B . 1.230(3)
N1B C2B . 1.466(3)
N1B C6B . 1.473(3)
N1B H1C . 0.9010
N1B H1D . 0.9361
N2B C11B . 1.364(4)
N2B C16B . 1.457(4)
N2B C14B . 1.461(4)
N3B C22B . 1.373(3)
N3B C25B . 1.468(3)
N3B C27B . 1.469(3)
C2B C3B . 1.508(4)
C2B H2C . 0.9900
C2B H2D . 0.9900
C3B C7B . 1.344(4)
C3B C4B . 1.488(4)
C4B C5B . 1.487(3)
C5B C18B . 1.350(4)
C5B C6B . 1.509(3)
C6B H6C . 0.9900
C6B H6D . 0.9900
C7B C8B . 1.449(4)
C7B H7B . 0.9500
C8B C13B . 1.404(4)
C8B C9B . 1.407(4)
C9B C10B . 1.362(4)
C9B H9B . 0.9500
C10B C11B . 1.418(4)
C10B H10B . 0.9500
C11B C12B . 1.411(4)
C12B C13B . 1.365(4)
C12B H12B . 0.9500
C13B H13B . 0.9500
C14B C15B . 1.515(5)
C14B H14C . 0.9900
C14B H14D . 0.9900
C15B H15D . 0.9800
C15B H15E . 0.9800
C15B H15F . 0.9800
C16B C17B . 1.519(4)
C16B H16C . 0.9900
C16B H16D . 0.9900
C17B H17D . 0.9800
C17B H17E . 0.9800
C17B H17F . 0.9800
C18B C19B . 1.451(3)
C18B H18B . 0.9500
C19B C24B . 1.404(4)
C19B C20B . 1.407(3)
C20B C21B . 1.377(4)
C20B H20B . 0.9500
C21B C22B . 1.413(4)
C21B H21B . 0.9500
C22B C23B . 1.416(4)
C23B C24B . 1.380(4)
C23B H23B . 0.9500
C24B H24B . 0.9500
C25B C26B . 1.513(4)
C25B H25C . 0.9900
C25B H25D . 0.9900
C26B H26D . 0.9800
C26B H26E . 0.9800
C26B H26F . 0.9800
C27B C28B . 1.508(4)
C27B H27C . 0.9900
C27B H27D . 0.9900
C28B H28D . 0.9800
C28B H28E . 0.9800
C28B H28F . 0.9800
O2B C29B . 1.304(3)
O3B C29B . 1.214(3)
C29B C30B . 1.521(4)
C30B C30B 2_766 1.510(5)
C30B H30C . 0.9900
C30B H30D . 0.9900

loop_
_geom_hbond_atom_site_label_D
_geom_hbond_atom_site_label_H
_geom_hbond_atom_site_label_A
_geom_hbond_site_symmetry_A
_geom_hbond_distance_DH
_geom_hbond_distance_HA
_geom_hbond_distance_DA
_geom_hbond_angle_DHA
_geom_hbond_publ_flag
N1A H1B O2A . 0.93 1.61 2.538(3) 173 yes
N1B H1C O3A 2_666 0.90 1.97 2.833(3) 161 yes
N1B H1D O2B . 0.94 1.63 2.561(3) 174 yes

loop_
_geom_torsion_atom_site_label_1
_geom_torsion_atom_site_label_2
_geom_torsion_atom_site_label_3
_geom_torsion_atom_site_label_4
_geom_torsion_site_symmetry_4
_geom_torsion
C6A N1A C2A C3A . -54.7(3)
N1A C2A C3A C7A . -148.4(3)
N1A C2A C3A C4A . 29.1(3)
C7A C3A C4A O1A . -8.5(4)
C2A C3A C4A O1A . 173.8(2)
C7A C3A C4A C5A . 170.4(2)
C2A C3A C4A C5A . -7.3(4)
O1A C4A C5A C18A . 12.0(4)
C3A C4A C5A C18A . -166.8(2)
O1A C4A C5A C6A . -171.2(3)
C3A C4A C5A C6A . 9.9(4)
C2A N1A C6A C5A . 57.4(3)
C18A C5A C6A N1A . 142.1(3)
C4A C5A C6A N1A . -34.3(3)
C4A C3A C7A C8A . 178.5(3)
C2A C3A C7A C8A . -3.9(5)
C3A C7A C8A C13A . 156.3(3)
C3A C7A C8A C9A . -27.0(5)
C13A C8A C9A C10A . -2.2(5)
C7A C8A C9A C10A . -179.0(3)
C8A C9A C10A C11A . 0.2(6)
C16A N2A C11A C12A . 5.1(6)
C14C N2A C11A C12A . 145.5(4)
C14A N2A C11A C12A . -166.9(3)
C16A N2A C11A C10A . -176.3(4)
C14C N2A C11A C10A . -35.9(6)
C14A N2A C11A C10A . 11.7(6)
C9A C10A C11A N2A . -177.3(4)
C9A C10A C11A C12A . 1.4(5)
N2A C11A C12A C13A . 177.9(3)
C10A C11A C12A C13A . -0.8(5)
C11A C12A C13A C8A . -1.3(4)
C9A C8A C13A C12A . 2.8(4)
C7A C8A C13A C12A . 179.9(3)
C11A N2A C14A C15A . -93.6(5)
C16A N2A C14A C15A . 94.1(5)
C14C N2A C14A C15A . -0.7(5)
C11A N2A C14C C15C . 104.9(6)
C16A N2A C14C C15C . -111.1(6)
C14A N2A C14C C15C . -6.1(5)
C11A N2A C16A C17A . 78.5(4)
C14C N2A C16A C17A . -62.9(4)
C14A N2A C16A C17A . -109.1(4)
C4A C5A C18A C19A . -179.8(3)
C6A C5A C18A C19A . 3.7(5)
C5A C18A C19A C24A . -159.5(3)
C5A C18A C19A C20A . 24.1(5)
C24A C19A C20A C21A . 0.5(4)
C18A C19A C20A C21A . 177.0(3)
C19A C20A C21A C22A . 0.4(4)
C27A N3A C22A C21A . -169.4(2)
C25A N3A C22A C21A . 4.4(4)
C27A N3A C22A C23A . 13.7(4)
C25A N3A C22A C23A . -172.5(2)
C20A C21A C22A N3A . -177.4(3)
C20A C21A C22A C23A . -0.4(4)
N3A C22A C23A C24A . 176.6(2)
C21A C22A C23A C24A . -0.5(4)
C22A C23A C24A C19A . 1.4(4)
C20A C19A C24A C23A . -1.4(4)
C18A C19A C24A C23A . -178.2(2)
C22A N3A C25A C26A . -85.9(3)
C27A N3A C25A C26A . 88.3(3)
C22A N3A C27A C28A . -91.8(3)
C25A N3A C27A C28A . 94.0(3)
O3A C29A C30A C30A 2_666 10.3(5)
O2A C29A C30A C30A 2_666 -172.2(3)
C6B N1B C2B C3B . -59.1(3)
N1B C2B C3B C7B . -152.7(2)
N1B C2B C3B C4B . 22.9(3)
C7B C3B C4B O1B . 6.0(4)
C2B C3B C4B O1B . -169.9(3)
C7B C3B C4B C5B . -173.6(2)
C2B C3B C4B C5B . 10.5(4)
O1B C4B C5B C18B . -9.9(4)
C3B C4B C5B C18B . 169.7(2)
O1B C4B C5B C6B . 171.2(3)
C3B C4B C5B C6B . -9.2(4)
C2B N1B C6B C5B . 60.1(3)
C18B C5B C6B N1B . 156.1(3)
C4B C5B C6B N1B . -25.1(3)
C4B C3B C7B C8B . -173.8(3)
C2B C3B C7B C8B . 1.8(5)
C3B C7B C8B C13B . 156.7(3)
C3B C7B C8B C9B . -21.3(5)
C13B C8B C9B C10B . -3.2(4)
C7B C8B C9B C10B . 174.9(3)
C8B C9B C10B C11B . -1.8(4)
C16B N2B C11B C12B . 2.5(4)
C14B N2B C11B C12B . 169.5(3)
C16B N2B C11B C10B . -178.0(3)
C14B N2B C11B C10B . -11.1(4)
C9B C10B C11B N2B . -174.3(3)
C9B C10B C11B C12B . 5.2(4)
N2B C11B C12B C13B . 175.9(3)
C10B C11B C12B C13B . -3.6(4)
C11B C12B C13B C8B . -1.3(4)
C9B C8B C13B C12B . 4.7(4)
C7B C8B C13B C12B . -173.5(3)
C11B N2B C14B C15B . 88.1(3)
C16B N2B C14B C15B . -104.1(3)
C11B N2B C16B C17B . 82.7(4)
C14B N2B C16B C17B . -85.0(3)
C4B C5B C18B C19B . -173.2(3)
C6B C5B C18B C19B . 5.6(5)
C5B C18B C19B C24B . 177.8(3)
C5B C18B C19B C20B . 2.0(5)
C24B C19B C20B C21B . 0.3(4)
C18B C19B C20B C21B . 176.1(3)
C19B C20B C21B C22B . -2.9(4)
C25B N3B C22B C21B . -3.6(4)
C27B N3B C22B C21B . 177.9(3)
C25B N3B C22B C23B . 179.5(3)
C27B N3B C22B C23B . 0.9(4)
C20B C21B C22B N3B . -173.5(3)
C20B C21B C22B C23B . 3.6(4)
N3B C22B C23B C24B . 175.3(3)
C21B C22B C23B C24B . -1.8(4)
C22B C23B C24B C19B . -0.8(4)
C20B C19B C24B C23B . 1.5(4)
C18B C19B C24B C23B . -174.7(3)
C22B N3B C25B C26B . -80.6(3)
C27B N3B C25B C26B . 97.9(3)
C22B N3B C27B C28B . 81.2(3)
C25B N3B C27B C28B . -97.4(3)
O3B C29B C30B C30B 2_766 4.1(4)
O2B C29B C30B C30B 2_766 -177.3(3)
